data_7224087
loop_
_publ_author_name
'Ruggiero, Michael T.'
'Korter, Timothy M.'

_publ_section_title
;
 The crucial role of water in shaping low-barrier hydrogen bonds.
;
_journal_issue 7
_journal_name_full 'Physical chemistry chemical physics : PCCP'
_journal_page_first 5521
_journal_page_last 5528
_journal_paper_doi 10.1039/c5cp07760e
_journal_volume 18
_journal_year 2016
_chemical_formula_moiety Zn(H2O)4(C4O4H3)2
_chemical_formula_sum 'C8 H14 O12 Zn'
_chemical_formula_weight 367.56
_chemical_name_common 'zinc maleate tetrahydrate'
_chemical_name_systematic 'Tetra-aqua-bis(hydrogen maleato)-zinc(ii)'
_space_group_crystal_system triclinic
_space_group_IT_number 2
_space_group_name_Hall '-P 1'
_space_group_name_H-M_alt 'P -1'
_symmetry_space_group_name_Hall '-P 1'
_symmetry_space_group_name_H-M 'P -1'
_atom_sites_solution_hydrogens difmap
_audit_creation_method SHELXL-2014/6
_audit_update_record
;
2015-06-25 deposited with the CCDC.
2016-01-27 downloaded from the CCDC.
;
_cell_angle_alpha 108.304(2)
_cell_angle_beta 105.213(2)
_cell_angle_gamma 92.434(2)
_cell_formula_units_Z 1
_cell_length_a 5.1749(2)
_cell_length_b 7.2736(3)
_cell_length_c 9.1901(4)
_cell_measurement_temperature 90(2)
_cell_volume 313.95(2)
_computing_cell_refinement 'SAINT V8.30C (Bruker AXS Inc., 2013)'
_computing_data_collection 'Bruker APEX2 (Bruker, 2011)'
_computing_data_reduction 'SAINT V8.30C (Bruker AXS Inc., 2013)'
_computing_molecular_graphics 'CrystalMaker (Palmer, 2010)'
_computing_publication_material 'Bruker SHELXTL (Bruker, 2011)'
_computing_structure_refinement 'SHELXL-2013 (Sheldrick, 2013)'
_computing_structure_solution 'SHELXL-2013 (Sheldrick, 2013)'
_diffrn_ambient_temperature 90(2)
_diffrn_measured_fraction_theta_full 1.000
_diffrn_measured_fraction_theta_max 0.985
_diffrn_measurement_device_type 'Bruker APEX-II CCD'
_diffrn_measurement_method '\f and \w scans'
_diffrn_radiation_monochromator graphite
_diffrn_radiation_source 'fine-focus sealed tube'
_diffrn_radiation_type MoK\a
_diffrn_radiation_wavelength 0.71073
_diffrn_reflns_av_R_equivalents 0.0275
_diffrn_reflns_av_unetI/netI 0.0154
_diffrn_reflns_laue_measured_fraction_full 1.000
_diffrn_reflns_laue_measured_fraction_max 0.985
_diffrn_reflns_limit_h_max 9
_diffrn_reflns_limit_h_min -9
_diffrn_reflns_limit_k_max 13
_diffrn_reflns_limit_k_min -13
_diffrn_reflns_limit_l_max 17
_diffrn_reflns_limit_l_min -17
_diffrn_reflns_number 34723
_diffrn_reflns_point_group_measured_fraction_full 1.000
_diffrn_reflns_point_group_measured_fraction_max 0.985
_diffrn_reflns_theta_full 25.242
_diffrn_reflns_theta_max 41.471
_diffrn_reflns_theta_min 2.440
_exptl_absorpt_coefficient_mu 2.023
_exptl_absorpt_correction_type multi-scan
_exptl_absorpt_process_details 'SADABS V2012/1 (Bruker AXS Inc.)'
_exptl_crystal_colour colorless
_exptl_crystal_density_diffrn 1.944
_exptl_crystal_description block
_exptl_crystal_F_000 188
_exptl_crystal_recrystallization_method 'Re-crystallisation from solvent: Water'
_exptl_crystal_size_max 0.30
_exptl_crystal_size_mid 0.16
_exptl_crystal_size_min 0.08
_exptl_transmission_factor_max 0.7482
_exptl_transmission_factor_min 0.6641
_refine_diff_density_max 1.666
_refine_diff_density_min -0.641
_refine_diff_density_rms 0.099
_refine_ls_extinction_method none
_refine_ls_goodness_of_fit_ref 1.145
_refine_ls_hydrogen_treatment refall
_refine_ls_matrix_type full
_refine_ls_number_parameters 125
_refine_ls_number_reflns 4197
_refine_ls_number_restraints 0
_refine_ls_restrained_S_all 1.145
_refine_ls_R_factor_all 0.0290
_refine_ls_R_factor_gt 0.0260
_refine_ls_shift/su_max 0.001
_refine_ls_shift/su_mean 0.000
_refine_ls_structure_factor_coef Fsqd
_refine_ls_weighting_details 'w=1/[\s^2^(Fo^2^)+(0.0353P)^2^+0.0490P] where P=(Fo^2^+2Fc^2^)/3'
_refine_ls_weighting_scheme calc
_refine_ls_wR_factor_gt 0.0616
_refine_ls_wR_factor_ref 0.0630
_reflns_Friedel_coverage 0.000
_reflns_number_gt 3997
_reflns_number_total 4197
_reflns_threshold_expression 'I > 2\s(I)'
_cod_data_source_file c5cp07760e4.cif
_cod_data_source_block ZnMT
_cod_depositor_comments 'Adding full bibliography for 7224087--7224091.cif.'
_cod_database_code 7224087
_shelx_space_group_comment
;
The symmetry employed for this shelxl refinement is uniquely defined
by the following loop, which should always be used as a source of
symmetry information in preference to the above space-group names.
They are only intended as comments.
;
_shelxl_version_number 2014/6

loop_
_space_group_symop_operation_xyz
'x, y, z'
'-x, -y, -z'

loop_
_atom_site_label
_atom_site_type_symbol
_atom_site_fract_x
_atom_site_fract_y
_atom_site_fract_z
_atom_site_U_iso_or_equiv
_atom_site_adp_type
_atom_site_occupancy
_atom_site_site_symmetry_order
_atom_site_calc_flag
_atom_site_refinement_flags_posn
_atom_site_refinement_flags_occupancy
Zn01 Zn 0.5000 0.5000 1.0000 0.01019(3) Uani 1 2 d S P
O002 O 0.82089(10) 0.36413(8) 1.10097(6) 0.01213(8) Uani 1 1 d . .
O003 O 0.24869(11) 0.24330(8) 0.92469(6) 0.01317(8) Uani 1 1 d . .
O004 O 0.64524(10) 0.43994(8) 0.79507(6) 0.01256(8) Uani 1 1 d . .
O005 O 0.29916(12) 0.22537(10) 0.61804(7) 0.01735(10) Uani 1 1 d . .
O006 O 0.15844(12) 0.04008(10) 0.33339(7) 0.01798(10) Uani 1 1 d . .
O007 O 0.30331(13) 0.02100(9) 0.12367(7) 0.01662(9) Uani 1 1 d . .
C008 C 0.52645(12) 0.32772(9) 0.65501(7) 0.01047(9) Uani 1 1 d . .
C009 C 0.33433(13) 0.08868(9) 0.26928(8) 0.01166(9) Uani 1 1 d . .
C00A C 0.58515(13) 0.22593(10) 0.37203(8) 0.01280(10) Uani 1 1 d . .
C00B C 0.66666(13) 0.32218(10) 0.53098(8) 0.01257(9) Uani 1 1 d . .
H1 H 0.196(4) 0.185(3) 0.841(2) 0.030(4) Uiso 1 1 d . .
H2 H 0.280(4) 0.167(3) 0.970(2) 0.027(4) Uiso 1 1 d . .
H3 H 0.818(4) 0.262(2) 1.035(2) 0.024(4) Uiso 1 1 d . .
H4 H 0.966(3) 0.419(2) 1.1255(19) 0.020(3) Uiso 1 1 d . .
H5 H 0.223(5) 0.110(4) 0.454(3) 0.062(7) Uiso 1 1 d . .
H6 H 0.696(3) 0.242(2) 0.3139(19) 0.019(3) Uiso 1 1 d . .
H7 H 0.831(3) 0.406(2) 0.576(2) 0.023(4) Uiso 1 1 d . .

loop_
_atom_site_aniso_label
_atom_site_aniso_U_11
_atom_site_aniso_U_22
_atom_site_aniso_U_33
_atom_site_aniso_U_23
_atom_site_aniso_U_13
_atom_site_aniso_U_12
Zn01 0.00954(4) 0.01129(5) 0.01054(5) 0.00388(3) 0.00403(3) 0.00118(3)
O002 0.01082(17) 0.01284(18) 0.01242(19) 0.00343(15) 0.00384(14) 0.00177(14)
O003 0.01488(19) 0.01255(19) 0.00978(18) 0.00237(15) 0.00205(14) -0.00182(15)
O004 0.01227(18) 0.01513(19) 0.00827(17) 0.00119(14) 0.00326(14) 0.00014(15)
O005 0.01373(19) 0.0243(3) 0.01054(19) 0.00108(17) 0.00485(15) -0.00571(18)
O006 0.0160(2) 0.0237(3) 0.00962(19) 0.00064(17) 0.00361(16) -0.00596(18)
O007 0.0251(2) 0.0147(2) 0.00812(18) 0.00175(15) 0.00478(17) -0.00051(18)
C008 0.0104(2) 0.0119(2) 0.0089(2) 0.00263(16) 0.00352(16) 0.00146(16)
C009 0.0145(2) 0.0111(2) 0.0088(2) 0.00270(17) 0.00328(17) 0.00185(17)
C00A 0.0136(2) 0.0145(2) 0.0102(2) 0.00268(18) 0.00537(18) 0.00065(18)
C00B 0.0111(2) 0.0154(2) 0.0102(2) 0.00218(18) 0.00440(17) -0.00042(18)

loop_
_atom_type_symbol
_atom_type_description
_atom_type_scat_dispersion_real
_atom_type_scat_dispersion_imag
_atom_type_scat_source
C C 0.0033 0.0016 'International Tables Vol C Tables 4.2.6.8 and 6.1.1.4'
H H 0.0000 0.0000 'International Tables Vol C Tables 4.2.6.8 and 6.1.1.4'
O O 0.0106 0.0060 'International Tables Vol C Tables 4.2.6.8 and 6.1.1.4'
Zn Zn 0.2839 1.4301 'International Tables Vol C Tables 4.2.6.8 and 6.1.1.4'

loop_
_geom_angle_atom_site_label_1
_geom_angle_atom_site_label_2
_geom_angle_atom_site_label_3
_geom_angle
_geom_angle_site_symmetry_1
_geom_angle_site_symmetry_3
O003 Zn01 O003 180.0 2_667 .
O003 Zn01 O002 89.10(2) 2_667 2_667
O003 Zn01 O002 90.90(2) . 2_667
O003 Zn01 O002 90.90(2) 2_667 .
O003 Zn01 O002 89.10(2) . .
O002 Zn01 O002 180.0 2_667 .
O003 Zn01 O004 96.97(2) 2_667 2_667
O003 Zn01 O004 83.03(2) . 2_667
O002 Zn01 O004 87.78(2) 2_667 2_667
O002 Zn01 O004 92.22(2) . 2_667
O003 Zn01 O004 83.03(2) 2_667 .
O003 Zn01 O004 96.97(2) . .
O002 Zn01 O004 92.21(2) 2_667 .
O002 Zn01 O004 87.78(2) . .
O004 Zn01 O004 180.0 2_667 .
Zn01 O002 H3 107.1(13) . .
Zn01 O002 H4 116.7(12) . .
H3 O002 H4 106.3(17) . .
Zn01 O003 H1 122.0(15) . .
Zn01 O003 H2 120.3(13) . .
H1 O003 H2 105.1(19) . .
C008 O004 Zn01 127.20(4) . .
C008 O005 H5 109.6(11) . .
C009 O006 H5 109.1(15) . .
O004 C008 O005 122.92(6) . .
O004 C008 C00B 116.21(6) . .
O005 C008 C00B 120.86(6) . .
O007 C009 O006 121.67(6) . .
O007 C009 C00A 118.10(6) . .
O006 C009 C00A 120.21(6) . .
C00B C00A C009 130.39(6) . .
C00B C00A H6 117.9(10) . .
C009 C00A H6 111.7(10) . .
C00A C00B C008 129.92(6) . .
C00A C00B H7 119.0(10) . .
C008 C00B H7 111.0(10) . .

loop_
_geom_bond_atom_site_label_1
_geom_bond_atom_site_label_2
_geom_bond_distance
_geom_bond_site_symmetry_2
Zn01 O003 2.0411(5) 2_667
Zn01 O003 2.0411(5) .
Zn01 O002 2.1217(5) 2_667
Zn01 O002 2.1218(5) .
Zn01 O004 2.1346(5) 2_667
Zn01 O004 2.1346(5) .
O002 H3 0.796(18) .
O002 H4 0.776(16) .
O003 H1 0.724(18) .
O003 H2 0.792(19) .
O004 C008 1.2582(8) .
O005 C008 1.2689(8) .
O005 H5 1.41(3) .
O006 C009 1.2983(9) .
O006 H5 1.02(3) .
O007 C009 1.2352(8) .
C008 C00B 1.4950(9) .
C009 C00A 1.4925(9) .
C00A C00B 1.3458(9) .
C00A H6 0.908(17) .
C00B H7 0.940(17) .
